data_4035012
loop_
_publ_author_name
'Kohn, Daniel R.'
'Gawel, Przemyslaw'
'Xiong, Yaoyao'
'Christensen, Kirsten E.'
'Anderson, Harry L.'

_publ_section_title
;
 Synthesis of Polyynes Using Dicobalt Masking Groups.
;
_journal_issue 4
_journal_name_full 'The Journal of organic chemistry'
_journal_page_first 2077
_journal_page_last 2086
_journal_paper_doi 10.1021/acs.joc.7b03015
_journal_volume 83
_journal_year 2018
_chemical_formula_moiety 'C51 H52 Co2 O4 P2 Si2'
_chemical_formula_sum 'C51 H52 Co2 O4 P2 Si2'
_chemical_formula_weight 964.96
_chemical_melting_point ?
_space_group_IT_number 2
_space_group_name_Hall '-P 1'
_space_group_name_H-M_alt 'P -1'
_symmetry_cell_setting triclinic
_symmetry_space_group_name_Hall '-P 1'
_symmetry_space_group_name_H-M 'P -1'
_atom_sites_solution_hydrogens difmap
_atom_sites_solution_primary other
_audit_creation_date 2017-10-23
_audit_creation_method CRYSTALS_ver_14.61_build_6156
_cell_angle_alpha 104.4641(7)
_cell_angle_beta 100.3881(8)
_cell_angle_gamma 111.9056(9)
_cell_formula_units_Z 2
_cell_length_a 12.9206(2)
_cell_length_b 13.1057(2)
_cell_length_c 17.0055(3)
_cell_measurement_reflns_used 10454
_cell_measurement_temperature 150
_cell_measurement_theta_max 27
_cell_measurement_theta_min 5
_cell_volume 2464.22(7)
_computing_cell_refinement 'DENZO/SCALEPACK (Otwinowski & Minor, 1997)'
_computing_data_collection 'COLLECT (Nonius, 2001).'
_computing_data_reduction 'DENZO/SCALEPACK (Otwinowski & Minor, 1997)'
_computing_molecular_graphics 'CAMERON (Watkin et al., 1996)'
_computing_publication_material 'CRYSTALS (Betteridge et al., 2003)'
_computing_structure_refinement 'CRYSTALS (Betteridge et al., 2003)'
_computing_structure_solution 'Superflip (Palatinus & Chapuis, 2007)'
_diffrn_ambient_temperature 150
_diffrn_measured_fraction_theta_full 0.989
_diffrn_measured_fraction_theta_max 0.987
_diffrn_measurement_device Area
_diffrn_measurement_device_type 'Nonius KappaCCD'
_diffrn_measurement_method \w
_diffrn_radiation_monochromator graphite
_diffrn_radiation_type 'Mo K\a'
_diffrn_radiation_wavelength 0.71073
_diffrn_reflns_av_R_equivalents 0.023
_diffrn_reflns_limit_h_max 16
_diffrn_reflns_limit_h_min -16
_diffrn_reflns_limit_k_max 16
_diffrn_reflns_limit_k_min -17
_diffrn_reflns_limit_l_max 22
_diffrn_reflns_limit_l_min -21
_diffrn_reflns_number 45302
_diffrn_reflns_theta_full 25.000
_diffrn_reflns_theta_max 27.507
_diffrn_reflns_theta_min 5.113
_diffrn_standards_number 0
_exptl_absorpt_coefficient_mu 0.829
_exptl_absorpt_correction_T_max 0.78
_exptl_absorpt_correction_T_min 0.60
_exptl_absorpt_correction_type multi-scan
_exptl_absorpt_process_details 'DENZO/SCALEPACK (Otwinowski & Minor, 1997)'
_exptl_crystal_colour clear_intense_red
_exptl_crystal_density_diffrn 1.300
_exptl_crystal_density_meas ?
_exptl_crystal_density_method 'not measured'
_exptl_crystal_description lath
_exptl_crystal_F_000 1004
_exptl_crystal_size_max 0.50
_exptl_crystal_size_mid 0.35
_exptl_crystal_size_min 0.30
_refine_diff_density_max 0.50
_refine_diff_density_min -0.51
_refine_ls_extinction_method None
_refine_ls_goodness_of_fit_ref 1.0175
_refine_ls_hydrogen_treatment constr
_refine_ls_matrix_type full
_refine_ls_number_parameters 550
_refine_ls_number_reflns 11157
_refine_ls_number_restraints 0
_refine_ls_R_factor_all 0.0454
_refine_ls_R_factor_gt 0.0357
_refine_ls_shift/su_max 0.0013165
_refine_ls_shift/su_mean 0.0000499
_refine_ls_structure_factor_coef Fsqd
_refine_ls_weighting_details
;
 Method= Modified Sheldrick 
 w=1/[\s^2^(F^2^) + ( 0.04P)^2^ + 1.76P] 
 ,where P=(max(Fo^2^,0) + 2Fc^2^)/3 
;
_refine_ls_weighting_scheme calc
_refine_ls_wR_factor_all 0.0926
_refine_ls_wR_factor_gt 0.0837
_refine_ls_wR_factor_ref 0.0924
_reflns_limit_h_max 16
_reflns_limit_h_min -16
_reflns_limit_k_max 16
_reflns_limit_k_min -17
_reflns_limit_l_max 22
_reflns_limit_l_min 0
_reflns_number_gt 9449
_reflns_number_total 11162
_reflns_threshold_expression I>2.0\s(I)
_oxford_diffrn_Wilson_B_factor 2.04
_oxford_diffrn_Wilson_scale 2.37
_oxford_refine_ls_r_factor_ref 0.0454
_oxford_refine_ls_scale 0.6564(8)
_oxford_reflns_number_all 11162
_oxford_reflns_threshold_expression_ref I>-3.0\s(I)
_oxford_structure_analysis_title 6709/009drk16
_cod_data_source_file jo7b03015_si_002.cif
_cod_data_source_block 6
_cod_depositor_comments
;
The following automatic conversions were performed:

data item '_chemical_melting_point' value 'not measured' was changed
to '?' -- the value is undefined or not given.

data item '_atom_sites_solution_primary' value 'Other' was changed to
'other' in accordance with the
/home/data/users/saulius/crontab/automatic-downloads/current/ACS/lib/dictionaries/cif_core.dic
dictionary named 'cif_core.dic' version 2.4.2 last updated on
2011-04-26.

data item '_exptl_crystal_density_meas' value 'not measured' was
changed to '?' -- the value is perceived as not measured.

Automatic conversion script
Id: cif_fix_values 6909 2019-04-08 15:41:33Z antanas 
;
_cod_original_sg_symbol_H-M 'P -1 '
_cod_database_code 4035012

loop_
_symmetry_equiv_pos_as_xyz
x,y,z
-x,-y,-z

loop_
_atom_site_label
_atom_site_type_symbol
_atom_site_fract_x
_atom_site_fract_y
_atom_site_fract_z
_atom_site_U_iso_or_equiv
_atom_site_occupancy
_atom_site_adp_type
_atom_site_refinement_flags_posn
C1 C 0.45287(15) 0.52749(16) 0.23286(12) 0.0256 1.0000 Uani .
C2 C 0.57173(15) 0.55994(16) 0.25143(11) 0.0244 1.0000 Uani .
Co3 Co 0.52914(2) 0.60581(2) 0.354993(15) 0.0252 1.0000 Uani .
Co4 Co 0.53705(2) 0.68966(2) 0.239895(15) 0.0240 1.0000 Uani .
P5 P 0.71199(4) 0.84234(4) 0.30865(3) 0.0239 1.0000 Uani .
C6 C 0.79611(15) 0.80081(17) 0.38361(12) 0.0270 1.0000 Uani .
P7 P 0.70352(4) 0.73609(4) 0.44516(3) 0.0247 1.0000 Uani .
C11 C 0.42018(18) 0.64287(19) 0.38917(14) 0.0392 1.0000 Uani .
O12 O 0.34632(15) 0.66364(17) 0.40432(14) 0.0646 1.0000 Uani .
C13 C 0.51727(18) 0.48633(18) 0.39137(13) 0.0351 1.0000 Uani .
O14 O 0.51025(16) 0.40889(15) 0.41248(12) 0.0550 1.0000 Uani .
C15 C 0.42804(17) 0.74170(17) 0.24538(14) 0.0355 1.0000 Uani .
O16 O 0.35240(14) 0.76702(15) 0.24731(13) 0.0554 1.0000 Uani .
C17 C 0.53999(17) 0.67435(18) 0.13279(13) 0.0345 1.0000 Uani .
O18 O 0.54256(15) 0.66055(18) 0.06424(10) 0.0559 1.0000 Uani .
C21 C 0.72257(18) 0.98298(17) 0.37074(13) 0.0326 1.0000 Uani .
C22 C 0.6348(2) 1.01495(19) 0.34472(19) 0.0490 1.0000 Uani .
C23 C 0.6457(3) 1.1265(2) 0.3864(3) 0.0705 1.0000 Uani .
C24 C 0.7448(3) 1.2053(2) 0.4542(2) 0.0711 1.0000 Uani .
C25 C 0.8335(3) 1.1750(2) 0.47915(17) 0.0644 1.0000 Uani .
C26 C 0.8224(2) 1.06493(19) 0.43831(14) 0.0472 1.0000 Uani .
C31 C 0.80890(15) 0.88831(16) 0.24543(12) 0.0263 1.0000 Uani .
C32 C 0.82793(16) 0.80408(17) 0.18928(12) 0.0300 1.0000 Uani .
C33 C 0.89763(18) 0.83593(19) 0.13818(13) 0.0357 1.0000 Uani .
C34 C 0.9488(2) 0.9513(2) 0.14231(15) 0.0418 1.0000 Uani .
C35 C 0.9311(2) 1.0353(2) 0.19731(16) 0.0469 1.0000 Uani .
C36 C 0.8619(2) 1.00394(18) 0.24897(14) 0.0374 1.0000 Uani .
C41 C 0.72739(16) 0.86579(16) 0.53142(12) 0.0282 1.0000 Uani .
C42 C 0.63783(17) 0.89926(18) 0.53676(14) 0.0346 1.0000 Uani .
C43 C 0.6593(2) 1.00151(19) 0.60041(15) 0.0424 1.0000 Uani .
C44 C 0.7692(2) 1.07005(19) 0.65900(14) 0.0411 1.0000 Uani .
C45 C 0.85892(19) 1.03830(19) 0.65405(13) 0.0385 1.0000 Uani .
C46 C 0.83830(17) 0.93648(17) 0.59057(12) 0.0325 1.0000 Uani .
C51 C 0.78074(16) 0.66938(16) 0.49937(12) 0.0282 1.0000 Uani .
C52 C 0.78573(19) 0.67644(19) 0.58333(13) 0.0361 1.0000 Uani .
C53 C 0.8312(2) 0.6127(2) 0.61992(14) 0.0436 1.0000 Uani .
C54 C 0.8711(2) 0.5415(2) 0.57354(15) 0.0423 1.0000 Uani .
C55 C 0.86609(19) 0.5329(2) 0.49029(15) 0.0394 1.0000 Uani .
C56 C 0.82000(18) 0.59590(19) 0.45280(13) 0.0345 1.0000 Uani .
C61 C 0.34386(15) 0.43688(16) 0.18542(11) 0.0251 1.0000 Uani .
C62 C 0.24411(16) 0.36279(16) 0.14690(12) 0.0279 1.0000 Uani .
C63 C 0.13380(16) 0.27905(16) 0.10163(12) 0.0285 1.0000 Uani .
C64 C 0.03498(16) 0.20504(17) 0.06056(12) 0.0296 1.0000 Uani .
C65 C -0.07489(16) 0.12226(17) 0.01107(12) 0.0305 1.0000 Uani .
C66 C -0.17062(17) 0.04929(18) -0.03576(13) 0.0335 1.0000 Uani .
Si67 Si -0.31481(5) -0.06496(5) -0.10988(4) 0.0352 1.0000 Uani .
C68 C -0.2907(2) -0.1383(2) -0.20845(15) 0.0505 1.0000 Uani .
C69 C -0.4053(2) 0.0108(2) -0.1365(2) 0.0551 1.0000 Uani .
C70 C -0.3764(2) -0.1673(2) -0.05417(17) 0.0484 1.0000 Uani .
C81 C 0.64655(15) 0.51444(15) 0.22310(11) 0.0248 1.0000 Uani .
C82 C 0.71479(16) 0.48104(16) 0.19791(12) 0.0279 1.0000 Uani .
Si83 Si 0.81347(4) 0.43122(4) 0.15111(3) 0.0249 1.0000 Uani .
C84 C 0.80506(17) 0.29578(17) 0.17493(13) 0.0314 1.0000 Uani .
C85 C 0.6902(2) 0.1877(2) 0.12214(18) 0.0504 1.0000 Uani .
C86 C 0.8249(3) 0.3132(2) 0.26960(16) 0.0509 1.0000 Uani .
C87 C 0.96744(16) 0.55499(17) 0.19968(13) 0.0306 1.0000 Uani .
C88 C 0.99291(19) 0.63028(19) 0.29166(14) 0.0384 1.0000 Uani .
C89 C 1.06142(17) 0.5104(2) 0.19359(15) 0.0393 1.0000 Uani .
C90 C 0.76004(18) 0.39729(18) 0.03281(13) 0.0330 1.0000 Uani .
C91 C 0.7549(2) 0.5016(2) 0.01066(15) 0.0485 1.0000 Uani .
C92 C 0.8317(2) 0.3504(2) -0.01547(14) 0.0447 1.0000 Uani .
H61 H 0.8697 0.8650 0.4187 0.0323 1.0000 Uiso R
H62 H 0.8088 0.7387 0.3476 0.0324 1.0000 Uiso R
H221 H 0.5695 0.9623 0.2991 0.0590 1.0000 Uiso R
H231 H 0.5877 1.1457 0.3671 0.0842 1.0000 Uiso R
H241 H 0.7518 1.2786 0.4814 0.0850 1.0000 Uiso R
H251 H 0.9019 1.2314 0.5250 0.0770 1.0000 Uiso R
H261 H 0.8836 1.0449 0.4577 0.0574 1.0000 Uiso R
H321 H 0.7926 0.7254 0.1859 0.0365 1.0000 Uiso R
H331 H 0.9115 0.7805 0.1015 0.0430 1.0000 Uiso R
H341 H 0.9951 0.9726 0.1074 0.0500 1.0000 Uiso R
H351 H 0.9648 1.1144 0.1998 0.0558 1.0000 Uiso R
H361 H 0.8507 1.0622 0.2869 0.0441 1.0000 Uiso R
H421 H 0.5629 0.8524 0.4974 0.0413 1.0000 Uiso R
H431 H 0.5995 1.0240 0.6029 0.0512 1.0000 Uiso R
H441 H 0.7821 1.1380 0.7018 0.0493 1.0000 Uiso R
H451 H 0.9349 1.0850 0.6942 0.0457 1.0000 Uiso R
H461 H 0.8996 0.9146 0.5887 0.0385 1.0000 Uiso R
H521 H 0.7583 0.7253 0.6137 0.0426 1.0000 Uiso R
H531 H 0.8330 0.6174 0.6755 0.0527 1.0000 Uiso R
H541 H 0.8997 0.4966 0.5982 0.0515 1.0000 Uiso R
H551 H 0.8916 0.4825 0.4589 0.0467 1.0000 Uiso R
H561 H 0.8157 0.5898 0.3954 0.0413 1.0000 Uiso R
H681 H -0.3639 -0.2001 -0.2460 0.0764 1.0000 Uiso R
H683 H -0.2620 -0.0815 -0.2350 0.0763 1.0000 Uiso R
H682 H -0.2378 -0.1715 -0.1963 0.0762 1.0000 Uiso R
H691 H -0.4775 -0.0448 -0.1802 0.0827 1.0000 Uiso R
H692 H -0.4232 0.0449 -0.0870 0.0831 1.0000 Uiso R
H693 H -0.3651 0.0705 -0.1566 0.0828 1.0000 Uiso R
H701 H -0.4464 -0.2350 -0.0932 0.0724 1.0000 Uiso R
H702 H -0.3928 -0.1278 -0.0074 0.0734 1.0000 Uiso R
H703 H -0.3199 -0.1928 -0.0331 0.0731 1.0000 Uiso R
H841 H 0.8676 0.2802 0.1592 0.0383 1.0000 Uiso R
H851 H 0.6873 0.1188 0.1366 0.0752 1.0000 Uiso R
H853 H 0.6809 0.1705 0.0611 0.0756 1.0000 Uiso R
H852 H 0.6265 0.2036 0.1343 0.0755 1.0000 Uiso R
H861 H 0.8181 0.2411 0.2801 0.0756 1.0000 Uiso R
H863 H 0.9035 0.3770 0.3030 0.0764 1.0000 Uiso R
H862 H 0.7659 0.3332 0.2866 0.0761 1.0000 Uiso R
H871 H 0.9726 0.6067 0.1656 0.0382 1.0000 Uiso R
H881 H 1.0746 0.6876 0.3141 0.0570 1.0000 Uiso R
H883 H 0.9760 0.5794 0.3261 0.0573 1.0000 Uiso R
H882 H 0.9441 0.6711 0.2955 0.0572 1.0000 Uiso R
H891 H 1.1371 0.5758 0.2148 0.0588 1.0000 Uiso R
H893 H 1.0496 0.4655 0.1359 0.0582 1.0000 Uiso R
H892 H 1.0581 0.4602 0.2272 0.0581 1.0000 Uiso R
H901 H 0.6795 0.3350 0.0146 0.0394 1.0000 Uiso R
H912 H 0.7213 0.4798 -0.0503 0.0725 1.0000 Uiso R
H911 H 0.8322 0.5615 0.0280 0.0727 1.0000 Uiso R
H913 H 0.7095 0.5326 0.0402 0.0720 1.0000 Uiso R
H922 H 0.7978 0.3285 -0.0762 0.0667 1.0000 Uiso R
H921 H 0.9107 0.4113 -0.0002 0.0666 1.0000 Uiso R
H923 H 0.8349 0.2820 -0.0030 0.0662 1.0000 Uiso R

loop_
_atom_site_aniso_label
_atom_site_aniso_U_11
_atom_site_aniso_U_22
_atom_site_aniso_U_33
_atom_site_aniso_U_23
_atom_site_aniso_U_13
_atom_site_aniso_U_12
C1 0.0224(8) 0.0261(9) 0.0277(9) 0.0092(7) 0.0063(7) 0.0108(7)
C2 0.0230(8) 0.0263(9) 0.0230(8) 0.0088(7) 0.0053(7) 0.0105(7)
Co3 0.02056(12) 0.02757(13) 0.02389(13) 0.00760(10) 0.00644(9) 0.00778(10)
Co4 0.01923(12) 0.02476(13) 0.02724(13) 0.00912(10) 0.00464(9) 0.00983(10)
P5 0.0210(2) 0.0241(2) 0.0251(2) 0.00815(18) 0.00670(18) 0.00871(17)
C6 0.0211(8) 0.0314(9) 0.0259(9) 0.0109(7) 0.0056(7) 0.0088(7)
P7 0.0214(2) 0.0277(2) 0.0222(2) 0.00807(18) 0.00508(17) 0.00889(18)
C11 0.0288(10) 0.0366(11) 0.0402(11) 0.0039(9) 0.0135(9) 0.0065(9)
O12 0.0401(9) 0.0620(11) 0.0814(14) 0.0038(10) 0.0335(10) 0.0185(9)
C13 0.0319(10) 0.0352(11) 0.0280(10) 0.0106(8) 0.0044(8) 0.0066(8)
O14 0.0609(11) 0.0448(10) 0.0530(10) 0.0284(8) 0.0104(9) 0.0125(8)
C15 0.0261(9) 0.0269(10) 0.0496(12) 0.0117(9) 0.0076(9) 0.0106(8)
O16 0.0337(8) 0.0463(10) 0.0918(14) 0.0217(9) 0.0188(9) 0.0251(8)
C17 0.0249(9) 0.0368(11) 0.0366(11) 0.0164(9) 0.0026(8) 0.0090(8)
O18 0.0487(10) 0.0790(13) 0.0314(8) 0.0252(8) 0.0086(7) 0.0169(9)
C21 0.0361(10) 0.0270(9) 0.0333(10) 0.0088(8) 0.0182(8) 0.0099(8)
C22 0.0358(11) 0.0285(11) 0.0850(19) 0.0156(11) 0.0279(12) 0.0148(9)
C23 0.0661(18) 0.0370(14) 0.132(3) 0.0330(17) 0.065(2) 0.0290(13)
C24 0.100(2) 0.0252(12) 0.089(2) 0.0094(13) 0.071(2) 0.0157(14)
C25 0.101(2) 0.0313(12) 0.0394(13) 0.0039(10) 0.0269(15) 0.0090(14)
C26 0.0621(15) 0.0313(11) 0.0330(11) 0.0081(9) 0.0110(11) 0.0084(10)
C31 0.0221(8) 0.0310(9) 0.0260(9) 0.0122(7) 0.0064(7) 0.0107(7)
C32 0.0295(9) 0.0283(9) 0.0305(10) 0.0105(8) 0.0090(8) 0.0110(8)
C33 0.0381(11) 0.0391(11) 0.0333(10) 0.0114(9) 0.0164(9) 0.0187(9)
C34 0.0481(13) 0.0459(12) 0.0413(12) 0.0217(10) 0.0273(10) 0.0204(10)
C35 0.0614(15) 0.0369(12) 0.0539(14) 0.0240(11) 0.0345(12) 0.0203(11)
C36 0.0464(12) 0.0327(10) 0.0406(11) 0.0163(9) 0.0231(10) 0.0184(9)
C41 0.0286(9) 0.0293(9) 0.0253(9) 0.0104(7) 0.0084(7) 0.0105(8)
C42 0.0271(9) 0.0324(10) 0.0389(11) 0.0077(8) 0.0093(8) 0.0109(8)
C43 0.0374(11) 0.0350(11) 0.0529(13) 0.0089(10) 0.0198(10) 0.0155(9)
C44 0.0455(12) 0.0301(10) 0.0378(11) 0.0029(9) 0.0164(10) 0.0105(9)
C45 0.0375(11) 0.0342(11) 0.0294(10) 0.0051(8) 0.0056(9) 0.0071(9)
C46 0.0292(9) 0.0329(10) 0.0296(10) 0.0081(8) 0.0056(8) 0.0108(8)
C51 0.0235(8) 0.0296(9) 0.0278(9) 0.0105(7) 0.0050(7) 0.0089(7)
C52 0.0396(11) 0.0382(11) 0.0296(10) 0.0133(9) 0.0082(9) 0.0162(9)
C53 0.0538(13) 0.0482(13) 0.0295(10) 0.0181(10) 0.0063(10) 0.0231(11)
C54 0.0408(12) 0.0419(12) 0.0436(12) 0.0192(10) 0.0017(10) 0.0197(10)
C55 0.0354(11) 0.0437(12) 0.0441(12) 0.0175(10) 0.0094(9) 0.0224(10)
C56 0.0341(10) 0.0412(11) 0.0316(10) 0.0148(9) 0.0101(8) 0.0184(9)
C61 0.0242(9) 0.0259(9) 0.0250(9) 0.0089(7) 0.0060(7) 0.0117(7)
C62 0.0260(9) 0.0294(9) 0.0271(9) 0.0091(7) 0.0064(7) 0.0121(8)
C63 0.0251(9) 0.0289(9) 0.0277(9) 0.0075(7) 0.0063(7) 0.0101(8)
C64 0.0266(9) 0.0304(9) 0.0289(9) 0.0072(8) 0.0082(8) 0.0114(8)
C65 0.0261(9) 0.0315(10) 0.0305(10) 0.0078(8) 0.0079(8) 0.0114(8)
C66 0.0275(9) 0.0352(10) 0.0359(10) 0.0107(9) 0.0084(8) 0.0136(8)
Si67 0.0230(3) 0.0308(3) 0.0398(3) 0.0129(2) -0.0012(2) 0.0039(2)
C68 0.0579(15) 0.0371(12) 0.0382(12) 0.0113(10) 0.0014(11) 0.0091(11)
C69 0.0305(11) 0.0472(14) 0.0786(19) 0.0303(13) -0.0019(11) 0.0107(10)
C70 0.0346(11) 0.0487(13) 0.0607(15) 0.0283(12) 0.0128(11) 0.0118(10)
C81 0.0223(8) 0.0252(9) 0.0248(8) 0.0095(7) 0.0042(7) 0.0091(7)
C82 0.0253(9) 0.0284(9) 0.0291(9) 0.0101(7) 0.0050(7) 0.0123(7)
Si83 0.0229(2) 0.0260(2) 0.0266(2) 0.0085(2) 0.00623(19) 0.01244(19)
C84 0.0300(9) 0.0303(10) 0.0384(11) 0.0130(8) 0.0113(8) 0.0166(8)
C85 0.0424(13) 0.0332(12) 0.0642(16) 0.0177(11) 0.0090(12) 0.0077(10)
C86 0.0681(16) 0.0462(13) 0.0430(13) 0.0248(11) 0.0138(12) 0.0253(12)
C87 0.0258(9) 0.0312(10) 0.0339(10) 0.0117(8) 0.0079(8) 0.0120(8)
C88 0.0319(10) 0.0334(11) 0.0371(11) 0.0023(9) 0.0045(9) 0.0102(8)
C89 0.0244(9) 0.0441(12) 0.0443(12) 0.0090(10) 0.0080(9) 0.0149(9)
C90 0.0334(10) 0.0313(10) 0.0304(10) 0.0092(8) 0.0055(8) 0.0130(8)
C91 0.0629(15) 0.0461(13) 0.0351(12) 0.0154(10) 0.0024(11) 0.0273(12)
C92 0.0532(14) 0.0512(13) 0.0323(11) 0.0108(10) 0.0152(10) 0.0268(11)

loop_
_atom_type_symbol
_atom_type_scat_dispersion_real
_atom_type_scat_dispersion_imag
_atom_type_scat_Cromer_Mann_a1
_atom_type_scat_Cromer_Mann_b1
_atom_type_scat_Cromer_Mann_a2
_atom_type_scat_Cromer_Mann_b2
_atom_type_scat_Cromer_Mann_a3
_atom_type_scat_Cromer_Mann_b3
_atom_type_scat_Cromer_Mann_a4
_atom_type_scat_Cromer_Mann_b4
_atom_type_scat_Cromer_Mann_c
_atom_type_scat_source
C 0.0033 0.0016 2.3100 20.8439 1.0200 10.2075 1.5886 0.5687 0.8650 51.6512 0.2156 'International Tables Vol C 4.2.6.8 and 6.1.1.4'
H 0.0000 0.0000 0.4930 10.5109 0.3229 26.1257 0.1402 3.1424 0.0408 57.7998 0.0030 'International Tables Vol C 4.2.6.8 and 6.1.1.4'
Co 0.3494 0.9721 12.2841 4.2791 7.3409 0.2784 4.0034 13.5359 2.3488 71.1692 1.0118 'International Tables Vol C 4.2.6.8 and 6.1.1.4'
O 0.0106 0.0060 3.0485 13.2771 2.2868 5.7011 1.5463 0.3239 0.8670 32.9089 0.2508 'International Tables Vol C 4.2.6.8 and 6.1.1.4'
P 0.1023 0.0942 6.4345 1.9067 4.1791 27.1570 1.7800 0.5260 1.4908 68.1645 1.1149 'International Tables Vol C 4.2.6.8 and 6.1.1.4'
Si 0.0817 0.0704 6.2915 2.4386 3.0353 32.3337 1.9891 0.6785 1.5410 81.6937 1.1407 'International Tables Vol C 4.2.6.8 and 6.1.1.4'

loop_
_geom_angle_atom_site_label_1
_geom_angle_atom_site_label_2
_geom_angle_atom_site_label_3
_geom_angle
_geom_angle_publ_flag
C2 C1 Co3 69.79(10) yes
C2 C1 Co4 69.48(10) yes
Co3 C1 Co4 78.73(7) yes
C2 C1 C61 143.57(18) yes
Co3 C1 C61 132.44(14) yes
Co4 C1 C61 134.80(14) yes
C1 C2 Co3 68.73(11) yes
C1 C2 Co4 69.13(10) yes
Co3 C2 Co4 78.30(7) yes
C1 C2 C81 137.99(17) yes
Co3 C2 C81 139.66(13) yes
Co4 C2 C81 133.50(13) yes
C2 Co3 C1 41.48(7) yes
C2 Co3 Co4 50.85(5) yes
C1 Co3 Co4 50.79(5) yes
C2 Co3 P7 100.45(5) yes
C1 Co3 P7 139.35(6) yes
Co4 Co3 P7 97.365(16) yes
C2 Co3 C11 140.47(9) yes
C1 Co3 C11 101.61(9) yes
Co4 Co3 C11 98.02(8) yes
P7 Co3 C11 108.21(7) yes
C2 Co3 C13 100.72(9) yes
C1 Co3 C13 102.66(8) yes
Co4 Co3 C13 149.93(7) yes
P7 Co3 C13 97.67(6) yes
C11 Co3 C13 101.77(10) yes
C2 Co4 C1 41.38(7) yes
C2 Co4 Co3 50.85(5) yes
C1 Co4 Co3 50.47(5) yes
C2 Co4 P5 101.03(5) yes
C1 Co4 P5 138.95(5) yes
Co3 Co4 P5 95.948(16) yes
C2 Co4 C15 141.37(8) yes
C1 Co4 C15 101.77(8) yes
Co3 Co4 C15 100.22(7) yes
P5 Co4 C15 107.82(6) yes
C2 Co4 C17 99.17(9) yes
C1 Co4 C17 102.84(9) yes
Co3 Co4 C17 148.85(7) yes
P5 Co4 C17 98.65(6) yes
C15 Co4 C17 101.24(10) yes
Co4 P5 C6 108.12(6) yes
Co4 P5 C21 120.28(7) yes
C6 P5 C21 105.74(9) yes
Co4 P5 C31 117.34(6) yes
C6 P5 C31 102.76(8) yes
C21 P5 C31 100.77(9) yes
P5 C6 P7 108.57(9) yes
P5 C6 H61 112.3 no
P7 C6 H61 113.2 no
P5 C6 H62 104.9 no
P7 C6 H62 107.5 no
H61 C6 H62 110.0 no
C6 P7 Co3 108.28(6) yes
C6 P7 C41 102.12(9) yes
Co3 P7 C41 123.97(6) yes
C6 P7 C51 105.07(9) yes
Co3 P7 C51 112.66(6) yes
C41 P7 C51 102.91(9) yes
Co3 C11 O12 174.7(2) yes
Co3 C13 O14 178.1(2) yes
Co4 C15 O16 175.15(18) yes
Co4 C17 O18 177.2(2) yes
P5 C21 C22 119.09(17) yes
P5 C21 C26 121.81(18) yes
C22 C21 C26 118.7(2) yes
C21 C22 C23 120.3(3) yes
C21 C22 H221 119.5 no
C23 C22 H221 120.1 no
C22 C23 C24 119.7(3) yes
C22 C23 H231 118.4 no
C24 C23 H231 121.9 no
C23 C24 C25 120.3(2) yes
C23 C24 H241 119.5 no
C25 C24 H241 120.2 no
C24 C25 C26 120.0(3) yes
C24 C25 H251 119.0 no
C26 C25 H251 121.0 no
C21 C26 C25 121.0(3) yes
C21 C26 H261 120.4 no
C25 C26 H261 118.7 no
P5 C31 C32 119.10(14) yes
P5 C31 C36 122.41(15) yes
C32 C31 C36 118.46(18) yes
C31 C32 C33 120.27(18) yes
C31 C32 H321 119.7 no
C33 C32 H321 120.0 no
C32 C33 C34 120.31(19) yes
C32 C33 H331 120.5 no
C34 C33 H331 119.2 no
C33 C34 C35 120.1(2) yes
C33 C34 H341 120.3 no
C35 C34 H341 119.5 no
C34 C35 C36 119.8(2) yes
C34 C35 H351 120.6 no
C36 C35 H351 119.6 no
C31 C36 C35 121.0(2) yes
C31 C36 H361 119.7 no
C35 C36 H361 119.3 no
P7 C41 C42 120.95(14) yes
P7 C41 C46 120.02(15) yes
C42 C41 C46 118.94(18) yes
C41 C42 C43 120.11(19) yes
C41 C42 H421 119.7 no
C43 C42 H421 120.2 no
C42 C43 C44 120.3(2) yes
C42 C43 H431 119.6 no
C44 C43 H431 120.1 no
C43 C44 C45 120.1(2) yes
C43 C44 H441 119.5 no
C45 C44 H441 120.4 no
C44 C45 C46 119.9(2) yes
C44 C45 H451 120.7 no
C46 C45 H451 119.4 no
C41 C46 C45 120.58(19) yes
C41 C46 H461 120.2 no
C45 C46 H461 119.2 no
P7 C51 C52 120.92(15) yes
P7 C51 C56 119.42(14) yes
C52 C51 C56 118.96(18) yes
C51 C52 C53 120.2(2) yes
C51 C52 H521 118.2 no
C53 C52 H521 121.6 no
C52 C53 C54 120.3(2) yes
C52 C53 H531 119.3 no
C54 C53 H531 120.4 no
C53 C54 C55 120.3(2) yes
C53 C54 H541 119.8 no
C55 C54 H541 119.9 no
C54 C55 C56 119.9(2) yes
C54 C55 H551 119.5 no
C56 C55 H551 120.6 no
C51 C56 C55 120.35(19) yes
C51 C56 H561 119.3 no
C55 C56 H561 120.3 no
C1 C61 C62 174.7(2) yes
C61 C62 C63 178.2(2) yes
C62 C63 C64 179.2(2) yes
C63 C64 C65 177.4(2) yes
C64 C65 C66 177.2(2) yes
C65 C66 Si67 177.97(18) yes
C66 Si67 C68 107.91(11) yes
C66 Si67 C69 107.32(10) yes
C68 Si67 C69 108.85(13) yes
C66 Si67 C70 106.74(10) yes
C68 Si67 C70 112.29(12) yes
C69 Si67 C70 113.45(12) yes
Si67 C68 H681 108.7 no
Si67 C68 H683 107.9 no
H681 C68 H683 109.0 no
Si67 C68 H682 111.3 no
H681 C68 H682 108.2 no
H683 C68 H682 111.6 no
Si67 C69 H691 109.6 no
Si67 C69 H692 110.1 no
H691 C69 H692 108.7 no
Si67 C69 H693 110.6 no
H691 C69 H693 108.7 no
H692 C69 H693 109.0 no
Si67 C70 H701 109.9 no
Si67 C70 H702 109.0 no
H701 C70 H702 111.0 no
Si67 C70 H703 109.6 no
H701 C70 H703 109.1 no
H702 C70 H703 108.2 no
C2 C81 C82 176.27(19) yes
C81 C82 Si83 175.25(16) yes
C82 Si83 C84 108.76(9) yes
C82 Si83 C87 108.04(9) yes
C84 Si83 C87 111.38(9) yes
C82 Si83 C90 106.73(9) yes
C84 Si83 C90 110.81(9) yes
C87 Si83 C90 110.94(9) yes
Si83 C84 C85 112.61(15) yes
Si83 C84 C86 112.48(15) yes
C85 C84 C86 109.90(19) yes
Si83 C84 H841 106.8 no
C85 C84 H841 107.2 no
C86 C84 H841 107.5 no
C84 C85 H851 111.0 no
C84 C85 H853 110.6 no
H851 C85 H853 108.9 no
C84 C85 H852 108.3 no
H851 C85 H852 109.0 no
H853 C85 H852 108.9 no
C84 C86 H861 110.9 no
C84 C86 H863 109.8 no
H861 C86 H863 109.3 no
C84 C86 H862 108.1 no
H861 C86 H862 108.8 no
H863 C86 H862 110.0 no
Si83 C87 C88 113.78(14) yes
Si83 C87 C89 112.11(14) yes
C88 C87 C89 109.82(17) yes
Si83 C87 H871 105.6 no
C88 C87 H871 106.6 no
C89 C87 H871 108.6 no
C87 C88 H881 109.6 no
C87 C88 H883 109.1 no
H881 C88 H883 110.0 no
C87 C88 H882 111.4 no
H881 C88 H882 108.9 no
H883 C88 H882 107.8 no
C87 C89 H891 109.4 no
C87 C89 H893 111.7 no
H891 C89 H893 108.9 no
C87 C89 H892 109.7 no
H891 C89 H892 109.4 no
H893 C89 H892 107.7 no
Si83 C90 C91 112.73(15) yes
Si83 C90 C92 112.69(14) yes
C91 C90 C92 110.04(19) yes
Si83 C90 H901 104.4 no
C91 C90 H901 108.1 no
C92 C90 H901 108.5 no
C90 C91 H912 110.9 no
C90 C91 H911 108.2 no
H912 C91 H911 108.8 no
C90 C91 H913 111.7 no
H912 C91 H913 109.0 no
H911 C91 H913 108.2 no
C90 C92 H922 110.0 no
C90 C92 H921 110.1 no
H922 C92 H921 106.8 no
C90 C92 H923 111.5 no
H922 C92 H923 109.2 no
H921 C92 H923 109.2 no

loop_
_geom_bond_atom_site_label_1
_geom_bond_atom_site_label_2
_geom_bond_distance
_geom_bond_publ_flag
C1 C2 1.382(2) yes
C1 Co3 1.9444(18) yes
C1 Co4 1.9533(18) yes
C1 C61 1.382(2) yes
C2 Co3 1.9580(18) yes
C2 Co4 1.9577(18) yes
C2 C81 1.406(3) yes
Co3 Co4 2.4722(3) yes
Co3 P7 2.2178(5) yes
Co3 C11 1.794(2) yes
Co3 C13 1.788(2) yes
Co4 P5 2.2324(5) yes
Co4 C15 1.786(2) yes
Co4 C17 1.791(2) yes
P5 C6 1.8414(18) yes
P5 C21 1.822(2) yes
P5 C31 1.8256(19) yes
C6 P7 1.8396(18) yes
C6 H61 0.957 no
C6 H62 0.975 no
P7 C41 1.8265(19) yes
P7 C51 1.8252(19) yes
C11 O12 1.140(3) yes
C13 O14 1.137(3) yes
C15 O16 1.146(3) yes
C17 O18 1.143(3) yes
C21 C22 1.387(3) yes
C21 C26 1.397(3) yes
C22 C23 1.397(3) yes
C22 H221 0.923 no
C23 C24 1.386(5) yes
C23 H231 0.910 no
C24 C25 1.377(5) yes
C24 H241 0.917 no
C25 C26 1.377(4) yes
C25 H251 0.955 no
C26 H261 0.952 no
C31 C32 1.397(3) yes
C31 C36 1.391(3) yes
C32 C33 1.387(3) yes
C32 H321 0.940 no
C33 C34 1.383(3) yes
C33 H331 0.927 no
C34 C35 1.375(3) yes
C34 H341 0.936 no
C35 C36 1.389(3) yes
C35 H351 0.950 no
C36 H361 0.944 no
C41 C42 1.391(3) yes
C41 C46 1.396(3) yes
C42 C43 1.391(3) yes
C42 H421 0.938 no
C43 C44 1.381(3) yes
C43 H431 0.928 no
C44 C45 1.379(3) yes
C44 H441 0.933 no
C45 C46 1.389(3) yes
C45 H451 0.952 no
C46 H461 0.941 no
C51 C52 1.396(3) yes
C51 C56 1.393(3) yes
C52 C53 1.387(3) yes
C52 H521 0.934 no
C53 C54 1.378(3) yes
C53 H531 0.928 no
C54 C55 1.379(3) yes
C54 H541 0.942 no
C55 C56 1.392(3) yes
C55 H551 0.938 no
C56 H561 0.949 no
C61 C62 1.215(3) yes
C62 C63 1.358(3) yes
C63 C64 1.214(3) yes
C64 C65 1.365(3) yes
C65 C66 1.208(3) yes
C66 Si67 1.852(2) yes
Si67 C68 1.854(3) yes
Si67 C69 1.859(2) yes
Si67 C70 1.855(2) yes
C68 H681 0.954 no
C68 H683 0.958 no
C68 H682 0.957 no
C69 H691 0.962 no
C69 H692 0.960 no
C69 H693 0.945 no
C70 H701 0.967 no
C70 H702 0.939 no
C70 H703 0.960 no
C81 C82 1.218(3) yes
C82 Si83 1.847(2) yes
Si83 C84 1.886(2) yes
Si83 C87 1.8977(19) yes
Si83 C90 1.883(2) yes
C84 C85 1.527(3) yes
C84 C86 1.528(3) yes
C84 H841 0.970 no
C85 H851 0.984 no
C85 H853 0.980 no
C85 H852 0.964 no
C86 H861 0.980 no
C86 H863 0.987 no
C86 H862 0.961 no
C87 C88 1.526(3) yes
C87 C89 1.540(3) yes
C87 H871 0.988 no
C88 H881 0.972 no
C88 H883 0.984 no
C88 H882 0.969 no
C89 H891 0.956 no
C89 H893 0.961 no
C89 H892 0.968 no
C90 C91 1.527(3) yes
C90 C92 1.535(3) yes
C90 H901 0.984 no
C91 H912 0.971 no
C91 H911 0.945 no
C91 H913 0.971 no
C92 H922 0.968 no
C92 H921 0.969 no
C92 H923 0.984 no

loop_
_geom_hbond_atom_site_label_D
_geom_hbond_atom_site_label_H
_geom_hbond_atom_site_label_A
_geom_hbond_angle_DHA
_geom_hbond_distance_DH
_geom_hbond_distance_HA
_geom_hbond_distance_DA
_geom_hbond_publ_flag
C22 H221 C15 137 0.92 2.58 3.321(3) yes
